data_4120856
loop_
_publ_author_name
'Kogularamanan Suntharalingam'
'Timothy C. Johnstone'
'Peter M. Bruno'
'Wei Lin'
'Michael T. Hemann'
'Stephen J. Lippard'

_publ_contact_author_address
;77 Massachusetts Ave, 18-498
Cambridge, MA 02139
;
_publ_contact_author_email lippard@mit.edu
_publ_contact_author_fax (617)258-8150
_publ_contact_author_name 'Stephen J. Lippard'
_publ_contact_author_phone (617)253-1892
_publ_section_title
;
 Bidentate Ligands on Osmium(VI) Nitrido Complexes Control Intracellular
 Targeting and Cell Death Pathways
;
_journal_name_full 'Journal of the American Chemical Society'
_journal_page_first 14060
_journal_page_last 14063
_journal_paper_doi 10.1021/ja4075375
_journal_volume 135
_journal_year 2013
_chemical_formula_sum 'C24 H16 Cl3 N3 Os'
_chemical_formula_weight 642.95
_chemical_name_systematic
;
 mer-tricloronitrido(4,7-diphenyl-1,10-phenanthroline)osmium(IV)
;
_space_group_IT_number 15
_symmetry_cell_setting monoclinic
_symmetry_space_group_name_Hall '-C 2yc'
_symmetry_space_group_name_H-M 'C 1 2/c 1'
_atom_sites_solution_hydrogens geom
_atom_sites_solution_primary direct
_atom_sites_solution_secondary difmap
_audit_creation_method SHELXL-97
_cell_angle_alpha 90.00
_cell_angle_beta 109.4260(10)
_cell_angle_gamma 90.00
_cell_formula_units_Z 8
_cell_length_a 35.3553(19)
_cell_length_b 7.4854(4)
_cell_length_c 18.9653(10)
_cell_measurement_reflns_used 9146
_cell_measurement_temperature 100(2)
_cell_measurement_theta_max 27.26
_cell_measurement_theta_min 2.28
_cell_volume 4733.4(4)
_computing_cell_refinement 'Bruker SMART'
_computing_data_collection 'Bruker SMART'
_computing_data_reduction 'Bruker SAINT'
_computing_molecular_graphics 'Bruker SHELXTL'
_computing_publication_material 'Bruker SHELXTL'
_computing_structure_refinement 'Bruker SHELXTL'
_computing_structure_solution 'Bruker SHELXTL'
_diffrn_ambient_temperature 100(2)
_diffrn_measured_fraction_theta_full 0.998
_diffrn_measured_fraction_theta_max 0.998
_diffrn_measurement_device_type 'CCD area detector'
_diffrn_measurement_method 'phi and omega scans'
_diffrn_radiation_monochromator graphite
_diffrn_radiation_source 'fine-focus sealed tube'
_diffrn_radiation_type MoK\a
_diffrn_radiation_wavelength 0.71073
_diffrn_reflns_av_R_equivalents 0.0360
_diffrn_reflns_av_sigmaI/netI 0.0246
_diffrn_reflns_limit_h_max 46
_diffrn_reflns_limit_h_min -44
_diffrn_reflns_limit_k_max 9
_diffrn_reflns_limit_k_min -9
_diffrn_reflns_limit_l_max 24
_diffrn_reflns_limit_l_min -24
_diffrn_reflns_number 36170
_diffrn_reflns_theta_full 27.67
_diffrn_reflns_theta_max 27.67
_diffrn_reflns_theta_min 2.20
_exptl_absorpt_coefficient_mu 5.743
_exptl_absorpt_correction_T_max 0.7456
_exptl_absorpt_correction_T_min 0.6622
_exptl_absorpt_correction_type multi-scan
_exptl_absorpt_process_details 'Blessing, 1995'
_exptl_crystal_colour violet
_exptl_crystal_density_diffrn 1.804
_exptl_crystal_description shard
_exptl_crystal_F_000 2464
_exptl_crystal_size_max 0.08
_exptl_crystal_size_mid 0.07
_exptl_crystal_size_min 0.04
_refine_diff_density_max 4.061
_refine_diff_density_min -2.265
_refine_diff_density_rms 0.232
_refine_ls_extinction_method none
_refine_ls_goodness_of_fit_ref 1.239
_refine_ls_hydrogen_treatment constr
_refine_ls_matrix_type full
_refine_ls_number_parameters 482
_refine_ls_number_reflns 5536
_refine_ls_number_restraints 729
_refine_ls_restrained_S_all 1.170
_refine_ls_R_factor_all 0.0918
_refine_ls_R_factor_gt 0.0828
_refine_ls_shift/su_max 0.000
_refine_ls_shift/su_mean 0.000
_refine_ls_structure_factor_coef Fsqd
_refine_ls_weighting_details 'calc w=1/[\s^2^(Fo^2^)+(0.0558P)^2^+221.5538P] where P=(Fo^2^+2Fc^2^)/3'
_refine_ls_weighting_scheme calc
_refine_ls_wR_factor_gt 0.2138
_refine_ls_wR_factor_ref 0.2185
_reflns_number_gt 4855
_reflns_number_total 5536
_reflns_threshold_expression >2sigma(I)
_cod_data_source_file ja4075375_si_002_1.cif
_cod_data_source_block complex
_cod_database_code 4120856

loop_
_symmetry_equiv_pos_as_xyz
'x, y, z'
'-x, y, -z+1/2'
'x+1/2, y+1/2, z'
'-x+1/2, y+1/2, -z+1/2'
'-x, -y, -z'
'x, -y, z-1/2'
'-x+1/2, -y+1/2, -z'
'x+1/2, -y+1/2, z-1/2'

loop_
_atom_site_label
_atom_site_type_symbol
_atom_site_fract_x
_atom_site_fract_y
_atom_site_fract_z
_atom_site_U_iso_or_equiv
_atom_site_adp_type
_atom_site_occupancy
_atom_site_symmetry_multiplicity
_atom_site_calc_flag
_atom_site_refinement_flags
_atom_site_disorder_assembly
_atom_site_disorder_group
Os1 Os 0.13353(5) -0.76849(16) 0.91958(5) 0.0278(3) Uani 0.641(5) 1 d PDU A 1
Cl1 Cl 0.1757(3) -1.0001(15) 0.9079(7) 0.031(3) Uani 0.641(5) 1 d PDU A 1
Cl2 Cl 0.1076(4) -0.5249(16) 0.9699(7) 0.043(3) Uani 0.641(5) 1 d PDU A 1
Cl3 Cl 0.17451(15) -0.5728(8) 0.8826(3) 0.0417(12) Uani 0.641(5) 1 d PDU A 1
N1 N 0.0969(5) -0.805(3) 0.8405(10) 0.043(4) Uani 0.641(5) 1 d PDU A 1
C12 C 0.1650(8) -0.857(3) 1.0895(13) 0.022(3) Uani 0.641(5) 1 d PDU A 1
N12 N 0.1797(6) -0.777(2) 1.0387(10) 0.019(3) Uani 0.641(5) 1 d PDU A 1
C01 C 0.2160(7) -0.714(3) 1.0622(11) 0.022(3) Uani 0.641(5) 1 d PDU A 1
H01 H 0.2268 -0.6637 1.0271 0.026 Uiso 0.641(5) 1 calc PR A 1
C02 C 0.2400(8) -0.719(6) 1.1388(13) 0.023(3) Uani 0.641(5) 1 d PDU A 1
H02 H 0.2670 -0.6789 1.1530 0.027 Uiso 0.641(5) 1 calc PR A 1
C03 C 0.2252(7) -0.782(6) 1.1943(16) 0.020(4) Uani 0.641(5) 1 d PDU A 1
C04 C 0.1867(7) -0.863(5) 1.1668(13) 0.021(4) Uani 0.641(5) 1 d PDU A 1
C05 C 0.1677(7) -0.955(4) 1.2131(13) 0.023(4) Uani 0.641(5) 1 d PDU A 1
H05 H 0.1807 -0.9563 1.2657 0.027 Uiso 0.641(5) 1 calc PR A 1
C06 C 0.1322(6) -1.040(3) 1.1843(11) 0.029(4) Uani 0.641(5) 1 d PDU A 1
H06 H 0.1206 -1.0974 1.2167 0.035 Uiso 0.641(5) 1 calc PR A 1
C07 C 0.1118(6) -1.043(3) 1.1052(12) 0.034(3) Uani 0.641(5) 1 d PDU A 1
C08 C 0.0755(6) -1.140(3) 1.0687(12) 0.047(3) Uani 0.641(5) 1 d PDU A 1
C09 C 0.0575(6) -1.126(3) 0.9936(12) 0.044(4) Uani 0.641(5) 1 d PDU A 1
H09 H 0.0329 -1.1865 0.9698 0.053 Uiso 0.641(5) 1 calc PR A 1
C10 C 0.0744(6) -1.025(2) 0.9522(12) 0.034(4) Uani 0.641(5) 1 d PDU A 1
H10 H 0.0617 -1.0201 0.8996 0.041 Uiso 0.641(5) 1 calc PR A 1
N11 N 0.1085(7) -0.931(3) 0.9834(12) 0.030(3) Uani 0.641(5) 1 d PDU A 1
C11 C 0.1267(8) -0.941(3) 1.0579(13) 0.026(4) Uani 0.641(5) 1 d PDU A 1
C21 C 0.0624(4) -1.294(2) 1.1171(10) 0.059(4) Uani 0.641(5) 1 d PGU A 1
C22 C 0.0871(3) -1.418(3) 1.1658(10) 0.082(6) Uani 0.641(5) 1 d PGU A 1
H22 H 0.1153 -1.4128 1.1765 0.098 Uiso 0.641(5) 1 calc PR A 1
C23 C 0.0705(5) -1.548(3) 1.1987(11) 0.095(7) Uani 0.641(5) 1 d PGU A 1
H23 H 0.0874 -1.6326 1.2320 0.114 Uiso 0.641(5) 1 calc PR A 1
C24 C 0.0293(5) -1.556(3) 1.1830(11) 0.098(7) Uani 0.641(5) 1 d PGU A 1
H24 H 0.0179 -1.6448 1.2055 0.117 Uiso 0.641(5) 1 calc PR A 1
C25 C 0.0045(3) -1.432(3) 1.1343(11) 0.076(5) Uani 0.641(5) 1 d PGU A 1
H25 H -0.0237 -1.4371 1.1236 0.092 Uiso 0.641(5) 1 calc PR A 1
C26 C 0.0211(4) -1.302(2) 1.1013(10) 0.060(4) Uani 0.641(5) 1 d PGU A 1
H26 H 0.0042 -1.2173 1.0681 0.072 Uiso 0.641(5) 1 calc PR A 1
Os1B Os 0.15121(12) -0.7155(4) 0.93199(9) 0.0376(8) Uani 0.359(5) 1 d PDU A 2
Cl1B Cl 0.1744(8) -0.998(3) 0.9049(15) 0.048(8) Uani 0.359(5) 1 d PDU A 2
Cl2B Cl 0.1121(8) -0.494(3) 0.9584(14) 0.036(4) Uani 0.359(5) 1 d PDU A 2
N1B N 0.1846(10) -0.587(4) 0.9135(18) 0.043(7) Uani 0.359(5) 1 d PDU A 2
Cl3B Cl 0.1014(4) -0.7366(19) 0.8170(5) 0.067(4) Uani 0.359(5) 1 d PDU A 2
C12B C 0.1669(13) -0.825(6) 1.091(2) 0.023(5) Uani 0.359(5) 1 d PDU A 2
N12B N 0.1838(11) -0.740(5) 1.0468(15) 0.023(5) Uani 0.359(5) 1 d PDU A 2
C01B C 0.2224(10) -0.691(6) 1.0755(19) 0.022(5) Uani 0.359(5) 1 d PDU A 2
H01B H 0.2351 -0.6404 1.0431 0.026 Uiso 0.359(5) 1 calc PR A 2
C02B C 0.2441(13) -0.711(11) 1.150(2) 0.023(5) Uani 0.359(5) 1 d PDU A 2
H02B H 0.2707 -0.6660 1.1687 0.028 Uiso 0.359(5) 1 calc PR A 2
C03B C 0.2275(12) -0.794(12) 1.196(3) 0.022(5) Uani 0.359(5) 1 d PDU A 2
C04B C 0.1859(12) -0.842(9) 1.169(2) 0.022(5) Uani 0.359(5) 1 d PDU A 2
C05B C 0.1650(11) -0.925(7) 1.213(2) 0.024(6) Uani 0.359(5) 1 d PDU A 2
H05B H 0.1781 -0.9405 1.2651 0.029 Uiso 0.359(5) 1 calc PR A 2
C06B C 0.1269(10) -0.981(4) 1.1812(15) 0.025(5) Uani 0.359(5) 1 d PDU A 2
H06B H 0.1127 -1.0208 1.2128 0.030 Uiso 0.359(5) 1 calc PR A 2
C07B C 0.1065(8) -0.982(4) 1.1009(15) 0.027(4) Uani 0.359(5) 1 d PDU A 2
C08B C 0.0673(7) -1.054(4) 1.0648(14) 0.031(4) Uani 0.359(5) 1 d PDU A 2
C09B C 0.0545(9) -1.046(4) 0.9862(16) 0.036(5) Uani 0.359(5) 1 d PDU A 2
H09B H 0.0303 -1.1040 0.9582 0.043 Uiso 0.359(5) 1 calc PR A 2
C10B C 0.0768(8) -0.954(4) 0.9476(16) 0.032(5) Uani 0.359(5) 1 d PDU A 2
H10B H 0.0649 -0.9343 0.8953 0.038 Uiso 0.359(5) 1 calc PR A 2
N11B N 0.1132(11) -0.895(6) 0.9812(18) 0.032(5) Uani 0.359(5) 1 d PDU A 2
C11B C 0.1279(12) -0.901(6) 1.0581(18) 0.025(5) Uani 0.359(5) 1 d PDU A 2
C21B C 0.0420(5) -1.138(3) 1.1045(11) 0.041(4) Uani 0.359(5) 1 d PGU A 2
C22B C 0.0367(5) -1.052(3) 1.1656(11) 0.037(5) Uani 0.359(5) 1 d PGU A 2
H22B H 0.0504 -0.9435 1.1835 0.044 Uiso 0.359(5) 1 calc PR A 2
C23B C 0.0114(6) -1.125(3) 1.2004(11) 0.053(6) Uani 0.359(5) 1 d PGU A 2
H23B H 0.0078 -1.0668 1.2421 0.063 Uiso 0.359(5) 1 calc PR A 2
C24B C -0.0086(6) -1.285(3) 1.1742(15) 0.066(7) Uani 0.359(5) 1 d PGU A 2
H24B H -0.0259 -1.3346 1.1980 0.079 Uiso 0.359(5) 1 calc PR A 2
C25B C -0.0033(7) -1.370(3) 1.1131(16) 0.060(6) Uani 0.359(5) 1 d PGU A 2
H25B H -0.0170 -1.4791 1.0952 0.072 Uiso 0.359(5) 1 calc PR A 2
C26B C 0.0220(7) -1.297(3) 1.0783(13) 0.057(6) Uani 0.359(5) 1 d PGU A 2
H26B H 0.0256 -1.3557 1.0366 0.068 Uiso 0.359(5) 1 calc PR A 2
C31 C 0.2508(3) -0.7840(12) 1.2744(5) 0.0262(18) Uani 1 1 d U . .
C32 C 0.2354(3) -0.7203(11) 1.3299(5) 0.0261(18) Uani 1 1 d U A .
H32 H 0.2083 -0.6823 1.3162 0.031 Uiso 1 1 calc R . .
C33 C 0.2599(3) -0.7134(12) 1.4041(5) 0.031(2) Uani 1 1 d U . .
H33 H 0.2496 -0.6687 1.4409 0.037 Uiso 1 1 calc R A .
C34 C 0.2998(4) -0.7723(14) 1.4250(6) 0.039(2) Uani 1 1 d U A .
H34 H 0.3165 -0.7687 1.4759 0.047 Uiso 1 1 calc R . .
C36 C 0.2911(3) -0.8391(13) 1.2965(6) 0.031(2) Uani 1 1 d U A .
H36 H 0.3022 -0.8790 1.2599 0.037 Uiso 1 1 calc R . .
C35 C 0.3146(3) -0.8355(13) 1.3707(6) 0.034(2) Uani 1 1 d U . .
H35 H 0.3415 -0.8774 1.3849 0.040 Uiso 1 1 calc R A .

loop_
_atom_site_aniso_label
_atom_site_aniso_U_11
_atom_site_aniso_U_22
_atom_site_aniso_U_33
_atom_site_aniso_U_23
_atom_site_aniso_U_13
_atom_site_aniso_U_12
Os1 0.0230(5) 0.0362(4) 0.0185(3) 0.0005(3) -0.0009(3) -0.0004(4)
Cl1 0.028(3) 0.050(7) 0.019(5) -0.006(4) 0.011(3) 0.009(3)
Cl2 0.034(4) 0.035(4) 0.044(6) -0.005(4) -0.008(3) 0.008(3)
Cl3 0.044(3) 0.044(3) 0.028(3) 0.017(2) 0.0000(19) -0.004(2)
N1 0.037(8) 0.061(12) 0.027(9) 0.010(8) 0.004(7) -0.009(8)
C12 0.028(5) 0.020(8) 0.021(5) -0.005(5) 0.013(4) 0.006(5)
N12 0.025(6) 0.015(7) 0.016(5) -0.004(5) 0.005(4) 0.005(5)
C01 0.033(7) 0.018(7) 0.013(7) -0.004(6) 0.005(6) -0.005(5)
C02 0.032(7) 0.017(6) 0.019(7) 0.002(7) 0.009(6) -0.004(6)
C03 0.028(6) 0.012(7) 0.019(5) 0.001(5) 0.007(5) 0.007(5)
C04 0.027(5) 0.018(8) 0.022(5) -0.001(5) 0.013(4) 0.006(5)
C05 0.024(6) 0.024(9) 0.027(6) 0.000(6) 0.017(5) 0.002(6)
C06 0.025(6) 0.034(9) 0.031(6) -0.003(6) 0.015(5) 0.001(6)
C07 0.029(6) 0.038(8) 0.035(6) -0.006(6) 0.013(5) -0.003(6)
C08 0.036(6) 0.057(8) 0.048(6) -0.005(7) 0.013(6) -0.008(6)
C09 0.032(7) 0.051(9) 0.046(7) -0.011(8) 0.009(6) -0.012(7)
C10 0.028(6) 0.034(8) 0.034(6) -0.010(7) 0.002(5) -0.008(7)
N11 0.030(6) 0.033(9) 0.025(5) -0.012(5) 0.007(5) 0.002(5)
C11 0.026(5) 0.027(8) 0.024(5) -0.010(5) 0.009(4) 0.001(6)
C21 0.039(7) 0.067(9) 0.072(9) -0.004(8) 0.019(7) -0.005(7)
C22 0.061(11) 0.105(14) 0.087(12) -0.005(12) 0.035(10) -0.011(11)
C23 0.064(11) 0.139(16) 0.090(13) 0.007(13) 0.036(10) -0.022(12)
C24 0.069(12) 0.122(15) 0.104(14) 0.011(13) 0.033(11) -0.031(12)
C25 0.049(9) 0.089(11) 0.089(11) 0.010(10) 0.020(8) -0.021(9)
C26 0.031(7) 0.066(9) 0.078(10) 0.008(8) 0.014(7) -0.001(7)
Os1B 0.0468(17) 0.0429(11) 0.0179(6) 0.0017(6) 0.0039(7) 0.0145(11)
Cl1B 0.091(15) 0.031(11) 0.029(11) 0.007(8) 0.028(9) 0.002(9)
Cl2B 0.044(7) 0.033(7) 0.032(5) 0.014(5) 0.013(4) 0.016(6)
N1B 0.065(18) 0.036(14) 0.026(14) 0.013(13) 0.013(13) -0.002(13)
Cl3B 0.071(7) 0.083(9) 0.024(5) -0.012(5) -0.017(5) 0.035(7)
C12B 0.026(7) 0.019(9) 0.024(7) -0.001(7) 0.008(6) 0.009(7)
N12B 0.030(8) 0.017(10) 0.016(8) 0.000(8) 0.000(7) 0.004(8)
C01B 0.029(9) 0.020(9) 0.016(9) -0.006(8) 0.008(7) 0.000(7)
C02B 0.034(8) 0.017(8) 0.017(9) -0.002(8) 0.006(7) 0.002(8)
C03B 0.030(7) 0.015(8) 0.022(7) -0.001(7) 0.009(7) 0.003(7)
C04B 0.028(7) 0.017(9) 0.023(7) 0.000(7) 0.010(6) 0.008(7)
C05B 0.028(8) 0.020(11) 0.026(8) -0.005(7) 0.011(7) 0.007(8)
C06B 0.026(8) 0.026(10) 0.027(7) 0.003(8) 0.015(7) 0.005(8)
C07B 0.024(7) 0.027(9) 0.031(7) 0.000(7) 0.010(6) 0.008(7)
C08B 0.022(7) 0.030(8) 0.035(7) -0.001(8) 0.003(7) 0.009(7)
C09B 0.026(8) 0.037(10) 0.037(8) -0.004(9) -0.002(7) -0.001(9)
C10B 0.024(8) 0.038(11) 0.029(8) -0.012(10) 0.004(7) 0.005(9)
N11B 0.031(8) 0.031(11) 0.028(8) -0.007(8) 0.003(7) 0.004(8)
C11B 0.028(7) 0.026(9) 0.024(7) -0.002(7) 0.011(6) 0.006(7)
C21B 0.014(7) 0.052(9) 0.052(8) 0.006(8) 0.005(7) 0.003(7)
C22B 0.009(8) 0.075(14) 0.027(10) 0.015(10) 0.006(8) 0.004(9)
C23B 0.018(10) 0.084(15) 0.052(12) 0.035(12) 0.006(10) 0.007(10)
C24B 0.029(10) 0.080(13) 0.081(13) 0.027(12) 0.008(10) 0.004(10)
C25B 0.024(9) 0.066(12) 0.081(12) 0.020(10) 0.006(9) 0.001(9)
C26B 0.028(9) 0.060(10) 0.072(11) 0.009(10) 0.003(9) 0.002(9)
C31 0.033(4) 0.017(4) 0.024(4) 0.002(3) 0.004(3) 0.000(3)
C32 0.038(5) 0.016(4) 0.023(4) 0.000(3) 0.008(4) -0.001(3)
C33 0.045(5) 0.019(4) 0.023(4) 0.000(3) 0.005(4) -0.004(4)
C34 0.050(6) 0.028(5) 0.027(5) -0.001(4) -0.005(4) -0.007(4)
C36 0.035(5) 0.023(4) 0.033(5) -0.003(4) 0.010(4) 0.004(4)
C35 0.038(5) 0.021(4) 0.035(5) -0.003(4) 0.002(4) -0.001(4)

loop_
_atom_type_symbol
_atom_type_description
_atom_type_scat_dispersion_real
_atom_type_scat_dispersion_imag
_atom_type_scat_source
C C 0.0033 0.0016 'International Tables Vol C Tables 4.2.6.8 and 6.1.1.4'
H H 0.0000 0.0000 'International Tables Vol C Tables 4.2.6.8 and 6.1.1.4'
N N 0.0061 0.0033 'International Tables Vol C Tables 4.2.6.8 and 6.1.1.4'
Cl Cl 0.1484 0.1585 'International Tables Vol C Tables 4.2.6.8 and 6.1.1.4'
Os Os -1.2165 7.6030 'International Tables Vol C Tables 4.2.6.8 and 6.1.1.4'

loop_
_geom_angle_atom_site_label_1
_geom_angle_atom_site_label_2
_geom_angle_atom_site_label_3
_geom_angle
N1 Os1 N11 94.3(8)
N1 Os1 N12 167.0(8)
N11 Os1 N12 73.6(5)
N1 Os1 Cl3 102.1(6)
N11 Os1 Cl3 163.6(6)
N12 Os1 Cl3 90.2(5)
N1 Os1 Cl2 101.6(9)
N11 Os1 Cl2 85.5(8)
N12 Os1 Cl2 82.5(6)
Cl3 Os1 Cl2 90.0(3)
N1 Os1 Cl1 97.1(8)
N11 Os1 Cl1 91.6(8)
N12 Os1 Cl1 78.9(6)
Cl3 Os1 Cl1 87.6(3)
Cl2 Os1 Cl1 161.2(5)
N12 C12 C04 122.7(19)
N12 C12 C11 115(2)
C04 C12 C11 122(2)
C01 N12 C12 118.5(17)
C01 N12 Os1 128.6(14)
C12 N12 Os1 112.9(13)
N12 C01 C02 121.9(17)
C03 C02 C01 122.2(17)
C02 C03 C04 115(2)
C02 C03 C31 121.2(16)
C04 C03 C31 123.6(18)
C12 C04 C03 119.4(18)
C12 C04 C05 116.3(18)
C03 C04 C05 124.2(19)
C06 C05 C04 122(2)
C05 C06 C07 121(2)
C11 C07 C06 119.7(17)
C11 C07 C08 115.5(19)
C06 C07 C08 124.8(19)
C09 C08 C07 120(2)
C09 C08 C21 121.5(17)
C07 C08 C21 117.5(17)
C08 C09 C10 120.3(18)
N11 C10 C09 122.4(18)
C11 N11 C10 118.4(18)
C11 N11 Os1 119.4(14)
C10 N11 Os1 122.2(15)
N11 C11 C07 123.5(19)
N11 C11 C12 118(2)
C07 C11 C12 118(2)
C22 C21 C26 120.0
C22 C21 C08 127.5(12)
C26 C21 C08 112.4(12)
C21 C22 C23 120.0
C24 C23 C22 120.0
C25 C24 C23 120.0
C24 C25 C26 120.0
C25 C26 C21 120.0
N1B Os1B N12B 95.0(15)
N1B Os1B Cl2B 98.7(14)
N12B Os1B Cl2B 89.9(15)
N1B Os1B Cl1B 98.6(14)
N12B Os1B Cl1B 92.1(14)
Cl2B Os1B Cl1B 162.4(9)
N1B Os1B N11B 168.8(14)
N12B Os1B N11B 73.9(8)
Cl2B Os1B N11B 81.9(15)
Cl1B Os1B N11B 81.8(15)
N1B Os1B Cl3B 102.4(12)
N12B Os1B Cl3B 162.6(10)
Cl2B Os1B Cl3B 86.0(8)
Cl1B Os1B Cl3B 86.8(7)
N11B Os1B Cl3B 88.8(9)
N12B C12B C04B 123(3)
N12B C12B C11B 118(3)
C04B C12B C11B 119(3)
C12B N12B C01B 119(3)
C12B N12B Os1B 119(2)
C01B N12B Os1B 122(2)
N12B C01B C02B 122(3)
C03B C02B C01B 120(3)
C02B C03B C04B 120(3)
C02B C03B C31 115(3)
C04B C03B C31 123(3)
C12B C04B C05B 120(3)
C12B C04B C03B 115(3)
C05B C04B C03B 125(3)
C06B C05B C04B 121(3)
C05B C06B C07B 123(3)
C11B C07B C08B 120(2)
C11B C07B C06B 115(2)
C08B C07B C06B 125(2)
C09B C08B C07B 114(2)
C09B C08B C21B 121(2)
C07B C08B C21B 125(2)
C08B C09B C10B 122(2)
N11B C10B C09B 122(2)
C10B N11B C11B 118(2)
C10B N11B Os1B 128(2)
C11B N11B Os1B 112.7(17)
N11B C11B C07B 123(2)
N11B C11B C12B 115(3)
C07B C11B C12B 123(3)
C22B C21B C26B 120.0
C22B C21B C08B 119.8(18)
C26B C21B C08B 120.1(18)
C21B C22B C23B 120.0
C22B C23B C24B 120.0
C23B C24B C25B 120.0
C26B C25B C24B 120.0
C25B C26B C21B 120.0
C36 C31 C32 118.6(9)
C36 C31 C03B 118(3)
C32 C31 C03B 124(3)
C36 C31 C03 121.3(17)
C32 C31 C03 120.0(18)
C33 C32 C31 120.1(9)
C32 C33 C34 120.3(10)
C35 C34 C33 119.4(9)
C35 C36 C31 120.4(10)
C36 C35 C34 121.2(10)

loop_
_geom_bond_atom_site_label_1
_geom_bond_atom_site_label_2
_geom_bond_distance
Os1 N1 1.645(17)
Os1 N11 2.11(2)
Os1 N12 2.307(17)
Os1 Cl3 2.326(5)
Os1 Cl2 2.379(11)
Os1 Cl1 2.346(8)
C12 N12 1.38(3)
C12 C04 1.41(3)
C12 C11 1.434(16)
N12 C01 1.30(2)
C01 C02 1.42(2)
C02 C03 1.40(3)
C03 C04 1.42(3)
C03 C31 1.49(3)
C04 C05 1.45(2)
C05 C06 1.348(16)
C06 C07 1.43(3)
C07 C11 1.40(3)
C07 C08 1.44(3)
C08 C09 1.36(3)
C08 C21 1.63(3)
C09 C10 1.36(3)
C10 N11 1.35(2)
N11 C11 1.35(3)
C21 C22 1.3900
C21 C26 1.3900
C22 C23 1.3900
C23 C24 1.3900
C24 C25 1.3900
C25 C26 1.3900
Os1B N1B 1.65(2)
Os1B N12B 2.11(3)
Os1B Cl2B 2.321(19)
Os1B Cl1B 2.386(18)
Os1B N11B 2.31(2)
Os1B Cl3B 2.307(9)
C12B N12B 1.34(3)
C12B C04B 1.40(3)
C12B C11B 1.435(19)
N12B C01B 1.34(3)
C01B C02B 1.37(3)
C02B C03B 1.36(3)
C03B C04B 1.43(3)
C03B C31 1.45(5)
C04B C05B 1.43(3)
C05B C06B 1.346(19)
C06B C07B 1.45(3)
C07B C11B 1.41(3)
C07B C08B 1.43(3)
C08B C09B 1.41(3)
C08B C21B 1.49(3)
C09B C10B 1.42(3)
C10B N11B 1.31(3)
N11B C11B 1.38(3)
C21B C22B 1.3900
C21B C26B 1.3900
C22B C23B 1.3900
C23B C24B 1.3900
C24B C25B 1.3900
C25B C26B 1.3900
C31 C36 1.405(14)
C31 C32 1.419(13)
C32 C33 1.385(13)
C33 C34 1.405(16)
C34 C35 1.383(16)
C36 C35 1.376(14)

loop_
_geom_torsion_atom_site_label_1
_geom_torsion_atom_site_label_2
_geom_torsion_atom_site_label_3
_geom_torsion_atom_site_label_4
_geom_torsion
C04 C12 N12 C01 5(3)
C11 C12 N12 C01 -173(2)
C04 C12 N12 Os1 -174(2)
C11 C12 N12 Os1 8(2)
N1 Os1 N12 C01 151(4)
N11 Os1 N12 C01 172(2)
Cl3 Os1 N12 C01 -10.2(18)
Cl2 Os1 N12 C01 -100.1(18)
Cl1 Os1 N12 C01 77.3(18)
N1 Os1 N12 C12 -31(5)
N11 Os1 N12 C12 -8.9(15)
Cl3 Os1 N12 C12 168.6(14)
Cl2 Os1 N12 C12 78.6(14)
Cl1 Os1 N12 C12 -104.0(14)
C12 N12 C01 C02 -3(3)
Os1 N12 C01 C02 176(2)
N12 C01 C02 C03 -4(5)
C01 C02 C03 C04 9(7)
C01 C02 C03 C31 -179(3)
N12 C12 C04 C03 0(5)
C11 C12 C04 C03 178(4)
N12 C12 C04 C05 -179(2)
C11 C12 C04 C05 -1(4)
C02 C03 C04 C12 -7(6)
C31 C03 C04 C12 -178(3)
C02 C03 C04 C05 172(3)
C31 C03 C04 C05 0(7)
C12 C04 C05 C06 3(4)
C03 C04 C05 C06 -176(4)
C04 C05 C06 C07 1(3)
C05 C06 C07 C11 -7(3)
C05 C06 C07 C08 175(2)
C11 C07 C08 C09 -2(3)
C06 C07 C08 C09 176(2)
C11 C07 C08 C21 166.5(18)
C06 C07 C08 C21 -16(3)
C07 C08 C09 C10 2(3)
C21 C08 C09 C10 -165.3(19)
C08 C09 C10 N11 -2(3)
C09 C10 N11 C11 1(3)
C09 C10 N11 Os1 -177.9(18)
N1 Os1 N11 C11 -176(2)
N12 Os1 N11 C11 8.7(18)
Cl3 Os1 N11 C11 0(4)
Cl2 Os1 N11 C11 -74.8(19)
Cl1 Os1 N11 C11 86.6(19)
N1 Os1 N11 C10 3(2)
N12 Os1 N11 C10 -172(2)
Cl3 Os1 N11 C10 178.8(15)
Cl2 Os1 N11 C10 104(2)
Cl1 Os1 N11 C10 -94(2)
C10 N11 C11 C07 0(3)
Os1 N11 C11 C07 178.6(19)
C10 N11 C11 C12 173(2)
Os1 N11 C11 C12 -7(3)
C06 C07 C11 N11 -177(2)
C08 C07 C11 N11 1(3)
C06 C07 C11 C12 9(3)
C08 C07 C11 C12 -173(2)
N12 C12 C11 N11 -1(3)
C04 C12 C11 N11 -179(3)
N12 C12 C11 C07 173(2)
C04 C12 C11 C07 -5(3)
C09 C08 C21 C22 127(2)
C07 C08 C21 C22 -41(3)
C09 C08 C21 C26 -49(2)
C07 C08 C21 C26 142.8(17)
C26 C21 C22 C23 0.0
C08 C21 C22 C23 -175.6(19)
C21 C22 C23 C24 0.0
C22 C23 C24 C25 0.0
C23 C24 C25 C26 0.0
C24 C25 C26 C21 0.0
C22 C21 C26 C25 0.0
C08 C21 C26 C25 176.2(16)
C04B C12B N12B C01B 9(7)
C11B C12B N12B C01B -170(4)
C04B C12B N12B Os1B -178(4)
C11B C12B N12B Os1B 2(5)
N1B Os1B N12B C12B 174(4)
Cl2B Os1B N12B C12B 75(3)
Cl1B Os1B N12B C12B -87(3)
N11B Os1B N12B C12B -6(3)
Cl3B Os1B N12B C12B -1(7)
N1B Os1B N12B C01B -13(4)
Cl2B Os1B N12B C01B -112(3)
Cl1B Os1B N12B C01B 86(3)
N11B Os1B N12B C01B 166(4)
Cl3B Os1B N12B C01B 172(3)
C12B N12B C01B C02B -6(7)
Os1B N12B C01B C02B -178(5)
N12B C01B C02B C03B 5(10)
C01B C02B C03B C04B -8(14)
C01B C02B C03B C31 -171(6)
N12B C12B C04B C05B 176(5)
C11B C12B C04B C05B -4(7)
N12B C12B C04B C03B -12(9)
C11B C12B C04B C03B 168(7)
C02B C03B C04B C12B 11(13)
C31 C03B C04B C12B 173(6)
C02B C03B C04B C05B -178(7)
C31 C03B C04B C05B -16(13)
C12B C04B C05B C06B -2(7)
C03B C04B C05B C06B -173(8)
C04B C05B C06B C07B 8(6)
C05B C06B C07B C11B -7(5)
C05B C06B C07B C08B 175(4)
C11B C07B C08B C09B 4(5)
C06B C07B C08B C09B -178(3)
C11B C07B C08B C21B -179(3)
C06B C07B C08B C21B -1(5)
C07B C08B C09B C10B -8(5)
C21B C08B C09B C10B 175(3)
C08B C09B C10B N11B 11(6)
C09B C10B N11B C11B -9(6)
C09B C10B N11B Os1B -172(3)
N1B Os1B N11B C10B 175(8)
N12B Os1B N11B C10B 173(5)
Cl2B Os1B N11B C10B 81(4)
Cl1B Os1B N11B C10B -93(4)
Cl3B Os1B N11B C10B -6(4)
N1B Os1B N11B C11B 11(12)
N12B Os1B N11B C11B 9(3)
Cl2B Os1B N11B C11B -83(3)
Cl1B Os1B N11B C11B 104(3)
Cl3B Os1B N11B C11B -169(3)
C10B N11B C11B C07B 6(6)
Os1B N11B C11B C07B 171(3)
C10B N11B C11B C12B -176(4)
Os1B N11B C11B C12B -11(5)
C08B C07B C11B N11B -3(6)
C06B C07B C11B N11B 179(4)
C08B C07B C11B C12B 179(4)
C06B C07B C11B C12B 1(5)
N12B C12B C11B N11B 6(6)
C04B C12B C11B N11B -174(5)
N12B C12B C11B C07B -176(4)
C04B C12B C11B C07B 5(7)
C09B C08B C21B C22B -134(3)
C07B C08B C21B C22B 48(4)
C09B C08B C21B C26B 42(3)
C07B C08B C21B C26B -135(3)
C26B C21B C22B C23B 0.0
C08B C21B C22B C23B 177(2)
C21B C22B C23B C24B 0.0
C22B C23B C24B C25B 0.0
C23B C24B C25B C26B 0.0
C24B C25B C26B C21B 0.0
C22B C21B C26B C25B 0.0
C08B C21B C26B C25B -177(2)
C02B C03B C31 C36 -53(9)
C04B C03B C31 C36 144(7)
C02B C03B C31 C32 126(6)
C04B C03B C31 C32 -37(11)
C02B C03B C31 C03 93(35)
C02 C03 C31 C36 -42(5)
C04 C03 C31 C36 129(4)
C02 C03 C31 C32 134(4)
C04 C03 C31 C32 -54(5)
C04 C03 C31 C03B 94(34)
C36 C31 C32 C33 0.0(13)
C03B C31 C32 C33 -179(4)
C03 C31 C32 C33 -176.6(18)
C31 C32 C33 C34 -1.1(14)
C32 C33 C34 C35 0.6(15)
C32 C31 C36 C35 1.7(14)
C03B C31 C36 C35 -179(3)
C03 C31 C36 C35 178.2(19)
C31 C36 C35 C34 -2.3(16)
C33 C34 C35 C36 1.1(16)
